data_8101428
loop_
_publ_author_name
'Czado, Wolfgang'
'M\"uller, Ulrich'

_publ_section_title
;
Crystal structure of sodium phenolate--acetonitrile (1/1), NaOC~6~H~5~ 
&#x00B7; CH~3~CN
;
_journal_issue 1
_journal_name_full 'Zeitschrift f\"ur Kristallographie - New Crystal Structures'
_journal_page_first 63
_journal_page_last 64
_journal_volume 214
_journal_year 1999
_chemical_formula_moiety 'Na O C6 H5 \\cdot C H3 C N'
_chemical_formula_structural 'Na O C6 H5 \\cdot C H3 C N'
_chemical_formula_sum 'C8 H8 N Na O'
_chemical_formula_weight 157.14
_space_group_IT_number 88
_symmetry_cell_setting tetragonal
_symmetry_space_group_name_Hall '-I 4ad'
_symmetry_space_group_name_H-M 'I 41/a :2'
_cell_angle_alpha 90.00
_cell_angle_beta 90.00
_cell_angle_gamma 90.00
_cell_formula_units_Z 16
_cell_length_a 14.024(5)
_cell_length_b 14.024(5)
_cell_length_c 16.785(5)
_cell_measurement_temperature 193(2)
_cell_volume 3301(2)
_diffrn_ambient_temperature 193(2)
_exptl_crystal_density_diffrn 1.264
_refine_ls_R_factor_obs 0.0509
_refine_ls_wR_factor_obs 0.0768
_cod_original_sg_symbol_H-M 'I 41/a'
_cod_database_code 8101428

loop_
_symmetry_equiv_pos_as_xyz
'x, y, z'
'-x+1/2, -y, z+1/2'
'-y+3/4, x+1/4, z+1/4'
'y+3/4, -x+3/4, z+3/4'
'x+1/2, y+1/2, z+1/2'
'-x+1, -y+1/2, z+1'
'-y+5/4, x+3/4, z+3/4'
'y+5/4, -x+5/4, z+5/4'
'-x, -y, -z'
'x-1/2, y, -z-1/2'
'y-3/4, -x-1/4, -z-1/4'
'-y-3/4, x-3/4, -z-3/4'
'-x+1/2, -y+1/2, -z+1/2'
'x, y+1/2, -z'
'y-1/4, -x+1/4, -z+1/4'
'-y-1/4, x-1/4, -z-1/4'

loop_
_atom_site_aniso_label
_atom_site_aniso_U_11
_atom_site_aniso_U_22
_atom_site_aniso_U_33
_atom_site_aniso_U_23
_atom_site_aniso_U_13
_atom_site_aniso_U_12
Na 0.0372(11) 0.0402(12) 0.0333(10) 0.0039(10) 0.0001(10) -0.0013(9)
O 0.0314(19) 0.044(2) 0.0330(18) 0.0018(18) -0.0083(18) 0.0043(16)
C1 0.029(3) 0.023(3) 0.037(3) -0.002(2) -0.006(3) 0.000(2)
C2 0.032(3) 0.038(3) 0.041(3) 0.015(3) 0.000(3) 0.004(2)
C3 0.032(3) 0.035(3) 0.074(4) 0.010(3) -0.008(3) -0.002(2)
C4 0.048(4) 0.038(3) 0.052(3) 0.001(3) -0.027(3) -0.001(3)
C5 0.062(4) 0.054(4) 0.027(3) 0.000(3) -0.003(3) 0.007(3)
C6 0.031(3) 0.052(3) 0.029(3) 0.000(3) 0.002(3) 0.005(2)
N 0.044(3) 0.056(3) 0.051(3) 0.010(3) 0.008(3) 0.008(2)
C7 0.037(3) 0.040(3) 0.051(3) 0.011(3) -0.007(3) 0.006(3)
C8 0.045(3) 0.100(5) 0.063(4) 0.019(4) 0.010(3) -0.005(3)

loop_
_atom_site_label
_atom_site_type_symbol
_atom_site_fract_x
_atom_site_fract_y
_atom_site_fract_z
_atom_site_U_iso_or_equiv
_atom_site_thermal_displace_type
_atom_site_occupancy
_atom_site_calc_flag
_atom_site_refinement_flags
_atom_site_disorder_assembly
_atom_site_disorder_group
Na Na 0.01454(11) 0.36798(11) 0.05797(10) 0.0369(5) Uani 1 d . . .
O O -0.11582(19) 0.2677(2) 0.05611(16) 0.0361(8) Uani 1 d . . .
C1 C -0.1766(3) 0.2794(3) -0.0033(3) 0.0297(11) Uani 1 d . . .
C2 C -0.2761(3) 0.2821(3) 0.0087(3) 0.0367(12) Uani 1 d . . .
H2 H -0.3004 0.2769 0.0614 0.044 Uiso 1 calc R . .
C3 C -0.3388(3) 0.2919(3) -0.0535(3) 0.0470(13) Uani 1 d . . .
H3 H -0.4053 0.2931 -0.0430 0.056 Uiso 1 calc R . .
C4 C -0.3072(4) 0.3002(3) -0.1309(3) 0.0459(14) Uani 1 d . . .
H4 H -0.3509 0.3059 -0.1738 0.055 Uiso 1 calc R . .
C5 C -0.2105(4) 0.2999(3) -0.1439(3) 0.0475(14) Uani 1 d . . .
H5 H -0.1871 0.3075 -0.1967 0.057 Uiso 1 calc R . .
C6 C -0.1468(3) 0.2890(3) -0.0823(2) 0.0373(13) Uani 1 d . . .
H6 H -0.0805 0.2879 -0.0939 0.045 Uiso 1 calc R . .
N N -0.0959(3) 0.5365(3) 0.0430(2) 0.0502(12) Uani 1 d . . .
C7 C -0.1455(3) 0.5367(3) 0.0951(3) 0.0424(14) Uani 1 d . . .
C8 C -0.2089(4) 0.5380(4) 0.1648(3) 0.0697(18) Uani 1 d . . .
H8A H -0.2523 0.4833 0.1625 0.084 Uiso 1 calc . . .
H8B H -0.2461 0.5972 0.1649 0.084 Uiso 1 calc . . .
H8C H -0.1706 0.5345 0.2136 0.084 Uiso 1 calc . . .

loop_
_geom_bond_atom_site_label_1
_geom_bond_atom_site_label_2
_geom_bond_distance
_geom_bond_site_symmetry_2
_geom_bond_publ_flag
Na O 2.282(3) 15 n
Na O 2.307(3) . n
Na O 2.375(3) 6_454 n
Na N 2.444(4) 9_565 n
Na N 2.837(4) . n
Na Na 3.259(3) 12_666 n
Na Na 3.335(3) 6_454 n
O C1 1.322(5) . n
C1 C6 1.397(6) . n
C1 C2 1.411(5) . n
C2 C3 1.373(5) . n
C3 C4 1.376(6) . n
C4 C5 1.375(6) . n
C5 C6 1.374(6) . n
N Na 2.444(4) 9_565 n
N C7 1.117(6) . n
C7 C8 1.471(6) . n
